data_1570480
loop_
_publ_author_name
'Li, Zi-Sheng'
'Chen, Wei-Xing'
'Morgan, Harry W. T.'
'Shu, Cong-Cong'
'McGrady, John E.'
'Sun, Zhong-Ming'

_publ_section_title
;
 Snap-shots of cluster growth: structure and properties of a Zintl ion
 with an Fe<sub>3</sub> core, [Fe<sub>3</sub>Sn<sub>18</sub>]<sup>4</sup>.
;
_journal_issue 3
_journal_name_full 'Chemical science'
_journal_page_first 1018
_journal_page_last 1026
_journal_paper_doi 10.1039/d3sc04709a
_journal_volume 15
_journal_year 2024
_chemical_formula_moiety 'Fe3 Sn18, 4(C18 H36 K N2 O6)'
_chemical_formula_sum 'C72 H144 Fe3 K4 N8 O24 Sn18'
_chemical_formula_weight 3966.31
_space_group_crystal_system monoclinic
_space_group_IT_number 14
_space_group_name_Hall '-P 2ybc'
_space_group_name_H-M_alt 'P 1 21/c 1'
_atom_sites_solution_hydrogens geom
_atom_sites_solution_primary dual
_audit_creation_date 2021-03-19
_audit_creation_method
;
Olex2 1.2
(compiled 2018.05.29 svn.r3508 for OlexSys, GUI svn.r5506)
;
_audit_update_record
;
2022-05-03 deposited with the CCDC.	2023-12-01 downloaded from the CCDC.
;
_cell_angle_alpha 90
_cell_angle_beta 108.689(3)
_cell_angle_gamma 90
_cell_formula_units_Z 2
_cell_length_a 14.8596(3)
_cell_length_b 25.1992(4)
_cell_length_c 18.7930(5)
_cell_measurement_reflns_used 12326
_cell_measurement_temperature 100.00(10)
_cell_measurement_theta_max 72.7450
_cell_measurement_theta_min 3.6220
_cell_volume 6666.0(3)
_computing_cell_refinement 'CrysAlisPro 1.171.40.84a (Rigaku OD, 2020)'
_computing_data_collection 'CrysAlisPro 1.171.40.84a (Rigaku OD, 2020)'
_computing_data_reduction 'CrysAlisPro 1.171.40.84a (Rigaku OD, 2020)'
_computing_molecular_graphics 'Olex2 (Dolomanov et al., 2009)'
_computing_publication_material 'Olex2 (Dolomanov et al., 2009)'
_computing_structure_refinement 'XL (Sheldrick, 2008)'
_computing_structure_solution 'ShelXT (Sheldrick, 2015)'
_diffrn_ambient_environment N~2~
_diffrn_ambient_temperature 100.00(10)
_diffrn_detector 'Hybrid Pixel Array Detector'
_diffrn_detector_area_resol_mean 10.0000
_diffrn_measured_fraction_theta_full 0.995
_diffrn_measured_fraction_theta_max 0.995
_diffrn_measurement_details
;
List of Runs (angles in degrees, time in seconds):

  # Type    Start    End  Width  t~exp~   \w     \q     \k     \f   Frames
#--------------------------------------------------------------------------
  1  \w    -37.00 -10.00   0.50    2.33    --  -35.00 -82.00 -90.00   54
  2  \w   -103.00 -89.00   0.50    2.33    --  -35.00 -77.00   0.00   28
  3  \w    -54.00  29.00   0.50    2.33    --  -35.00  82.00 -60.00  166
  4  \w   -106.00 -76.00   0.50    2.33    --  -35.00 -77.00 -60.00   60
  5  \w   -110.00 -80.00   0.50    2.33    --  -35.00 -77.00-150.00   60
  6  \w   -109.00 -80.00   0.50    2.33    --  -35.00 -77.00 -90.00   58
  7  \w      2.00  32.00   0.50    2.33    --   43.10  77.00-180.00   60
  8  \w      8.00  43.00   0.50    2.33    --   43.10  77.00-150.00   70
  9  \w     76.00 107.00   0.50    2.33    --   43.10  77.00 150.00   62
 10  \w     72.00 184.00   0.50    8.34    --  104.50  45.00-150.00  224
 11  \w     65.00 191.00   0.50    8.34    --  104.50  45.00-180.00  252
 12  \w     55.00 155.00   0.50    8.34    --  104.50 -30.00   0.00  200
 13  \w     16.00  85.00   0.50    8.34    --  104.50 -61.00 -30.00  138
 14  \w     16.00 126.00   0.50    8.34    --  104.50 -61.00   0.00  220
 15  \w    129.00 161.00   0.50    8.34    --  104.50  77.00 120.00   64
 16  \w    102.00 127.00   0.50    8.34    --  104.50 -82.00 -30.00   50
 17  \w     24.00  49.00   0.50    8.34    --  104.50 -82.00 -30.00   50
;
_diffrn_measurement_device 'four-circle diffractometer'
_diffrn_measurement_device_type 'XtaLAB AFC12 (RINC): Kappa single'
_diffrn_measurement_method '\w scans'
_diffrn_orient_matrix_type 'CrysAlisPro convention (1999,Acta A55,543-557)'
_diffrn_orient_matrix_UB_11 0.0736136000
_diffrn_orient_matrix_UB_12 0.0389454000
_diffrn_orient_matrix_UB_13 -0.0122470000
_diffrn_orient_matrix_UB_21 -0.0326176000
_diffrn_orient_matrix_UB_22 -0.0142476000
_diffrn_orient_matrix_UB_23 -0.0840998000
_diffrn_orient_matrix_UB_31 -0.0741119000
_diffrn_orient_matrix_UB_32 0.0449670000
_diffrn_orient_matrix_UB_33 -0.0159209000
_diffrn_radiation_monochromator mirror
_diffrn_radiation_probe x-ray
_diffrn_radiation_type CuK\a
_diffrn_radiation_wavelength 1.54184
_diffrn_reflns_av_R_equivalents 0.0440
_diffrn_reflns_av_unetI/netI 0.0420
_diffrn_reflns_Laue_measured_fraction_full 0.995
_diffrn_reflns_Laue_measured_fraction_max 0.995
_diffrn_reflns_limit_h_max 17
_diffrn_reflns_limit_h_min -15
_diffrn_reflns_limit_k_max 29
_diffrn_reflns_limit_k_min -23
_diffrn_reflns_limit_l_max 14
_diffrn_reflns_limit_l_min -22
_diffrn_reflns_number 32123
_diffrn_reflns_point_group_measured_fraction_full 0.995
_diffrn_reflns_point_group_measured_fraction_max 0.995
_diffrn_reflns_theta_full 65.999
_diffrn_reflns_theta_max 65.999
_diffrn_reflns_theta_min 3.508
_diffrn_source 'Rotating-anode X-ray tube (dual wavelength)'
_diffrn_source_type 'Rigaku (Cu) X-ray DW Source'
_exptl_absorpt_coefficient_mu 30.352
_exptl_absorpt_correction_T_max 1.00000
_exptl_absorpt_correction_T_min 0.54972
_exptl_absorpt_correction_type multi-scan
_exptl_absorpt_process_details
;
CrysAlisPro 1.171.40.84a (Rigaku Oxford Diffraction, 2020)
Empirical absorption correction using spherical harmonics,
implemented in SCALE3 ABSPACK scaling algorithm.
;
_exptl_crystal_colour 'metallic yellowish green'
_exptl_crystal_colour_lustre metallic
_exptl_crystal_colour_modifier yellowish
_exptl_crystal_colour_primary green
_exptl_crystal_density_diffrn 1.976
_exptl_crystal_description block
_exptl_crystal_F_000 3756
_exptl_crystal_size_max 0.18
_exptl_crystal_size_mid 0.13
_exptl_crystal_size_min 0.09
_refine_diff_density_max 2.094
_refine_diff_density_min -1.028
_refine_diff_density_rms 0.159
_refine_ls_extinction_method none
_refine_ls_goodness_of_fit_ref 1.025
_refine_ls_hydrogen_treatment constr
_refine_ls_matrix_type full
_refine_ls_number_parameters 583
_refine_ls_number_reflns 11573
_refine_ls_number_restraints 0
_refine_ls_restrained_S_all 1.025
_refine_ls_R_factor_all 0.0523
_refine_ls_R_factor_gt 0.0428
_refine_ls_shift/su_max 0.002
_refine_ls_shift/su_mean 0.000
_refine_ls_structure_factor_coef Fsqd
_refine_ls_weighting_details 'w=1/[\s^2^(Fo^2^)+(0.0544P)^2^+37.0479P] where P=(Fo^2^+2Fc^2^)/3'
_refine_ls_weighting_scheme calc
_refine_ls_wR_factor_gt 0.1069
_refine_ls_wR_factor_ref 0.1116
_reflns_Friedel_coverage 0.000
_reflns_number_gt 9781
_reflns_number_total 11573
_reflns_threshold_expression 'I > 2\s(I)'
_cod_data_source_file d3sc04709a1.cif
_cod_data_source_block cwx
_cod_depositor_comments 'Adding full bibliography for 1570480.cif.'
_cod_database_code 1570480
_shelx_shelxl_version_number 2014/7
_shelx_space_group_comment
;
The symmetry employed for this shelxl refinement is uniquely defined
by the following loop, which should always be used as a source of
symmetry information in preference to the above space-group names.
They are only intended as comments.
;
_shelx_estimated_absorpt_t_max 0.171
_shelx_estimated_absorpt_t_min 0.073
_reflns_odcompleteness_completeness 99.39
_reflns_odcompleteness_iscentric 1
_reflns_odcompleteness_theta 66.97
_olex2_refinement_description
;
1. Fixed Uiso
 At 1.2 times of:
  All C(H,H) groups
2.a Secondary CH2 refined with riding coordinates:
 C1(H1A,H1B), C2(H2A,H2B), C3(H3A,H3B), C4(H4A,H4B), C5(H5A,H5B), C6(H6A,H6B),
 C7(H7A,H7B), C8(H8A,H8B), C9(H9A,H9B), C10(H10A,H10B), C11(H11A,H11B),
 C12(H12A,H12B), C13(H13A,H13B), C14(H14A,H14B), C15(H15A,H15B), C16(H16A,H16B),
  C17(H17A,H17B), C18(H18A,H18B), C19(H19A,H19B), C20(H20A,H20B), C21(H21A,
 H21B), C22(H22A,H22B), C23(H23A,H23B), C24(H24A,H24B), C25(H25A,H25B),
 C26(H26A,H26B), C27(H27A,H27B), C28(H28A,H28B), C29(H29A,H29B), C30(H30A,H30B),
  C31(H31A,H31B), C32(H32A,H32B), C33(H33A,H33B), C34(H34A,H34B), C35(H35A,
 H35B), C36(H36A,H36B)
;
_olex2_submission_special_instructions 'No special instructions were received'
_oxdiff_exptl_absorpt_empirical_details
;
Empirical correction (ABSPACK) includes:
- Absorption correction using spherical harmonics
- Frame scaling
;
_oxdiff_exptl_absorpt_empirical_full_max 1.589
_oxdiff_exptl_absorpt_empirical_full_min 0.686

loop_
_space_group_symop_operation_xyz
'x, y, z'
'-x, y+1/2, -z+1/2'
'-x, -y, -z'
'x, -y-1/2, z-1/2'

loop_
_atom_site_label
_atom_site_type_symbol
_atom_site_fract_x
_atom_site_fract_y
_atom_site_fract_z
_atom_site_U_iso_or_equiv
_atom_site_adp_type
_atom_site_occupancy
_atom_site_site_symmetry_order
_atom_site_calc_flag
_atom_site_refinement_flags_posn
_atom_site_refinement_flags_adp
_atom_site_refinement_flags_occupancy
_atom_site_disorder_assembly
_atom_site_disorder_group
Sn1 Sn -0.00414(4) 0.48198(2) 0.26804(3) 0.04173(14) Uani 1 1 d . . . . .
Sn2 Sn 0.09727(5) 0.38870(2) 0.23348(3) 0.04554(15) Uani 1 1 d . . . . .
Sn3 Sn 0.19798(4) 0.49161(2) 0.27737(3) 0.03989(13) Uani 1 1 d . . . . .
Sn4 Sn 0.06307(4) 0.57686(2) 0.19593(2) 0.03270(12) Uani 1 1 d . . . . .
Sn5 Sn -0.11019(3) 0.53168(2) 0.08097(3) 0.03874(13) Uani 1 1 d . . . . .
Sn6 Sn -0.09851(4) 0.41811(3) 0.12720(3) 0.05068(16) Uani 1 1 d . . . . .
Sn7 Sn 0.03455(4) 0.39749(2) 0.04020(2) 0.03443(12) Uani 1 1 d . . . . .
Sn8 Sn 0.22162(4) 0.43381(2) 0.14482(3) 0.04235(14) Uani 1 1 d . . . . .
Sn9 Sn 0.16333(3) 0.54328(2) 0.08674(2) 0.03133(12) Uani 1 1 d . . . . .
Fe1 Fe 0.05317(7) 0.47974(4) 0.13345(5) 0.0247(2) Uani 1 1 d . . . . .
Fe2 Fe 0.0000 0.5000 0.0000 0.0233(3) Uani 1 2 d S T P . .
K1 K 0.35499(10) 0.14611(6) 0.15187(8) 0.0292(3) Uani 1 1 d . . . . .
K2 K 0.70417(11) 0.33364(6) 0.40120(8) 0.0331(3) Uani 1 1 d . . . . .
O1 O 0.4886(4) 0.2291(2) 0.1867(4) 0.0522(15) Uani 1 1 d . . . . .
O2 O 0.2930(4) 0.2507(2) 0.1285(3) 0.0520(15) Uani 1 1 d . . . . .
O3 O 0.2245(4) 0.1051(2) 0.0200(3) 0.0481(14) Uani 1 1 d . . . . .
O4 O 0.4221(4) 0.0959(2) 0.0426(3) 0.0415(13) Uani 1 1 d . . . . .
O5 O 0.4496(4) 0.0851(2) 0.2793(3) 0.0434(13) Uani 1 1 d . . . . .
O6 O 0.2661(5) 0.1225(3) 0.2601(4) 0.0596(17) Uani 1 1 d . . . . .
O7 O 0.7638(4) 0.4369(2) 0.4572(3) 0.0413(13) Uani 1 1 d . . . . .
O8 O 0.8383(4) 0.3454(2) 0.5445(3) 0.0394(12) Uani 1 1 d . . . . .
O9 O 0.5667(4) 0.2736(2) 0.4455(3) 0.0440(13) Uani 1 1 d . . . . .
O10 O 0.5087(4) 0.3562(2) 0.3362(3) 0.0448(13) Uani 1 1 d . . . . .
O11 O 0.7605(6) 0.3435(3) 0.2730(4) 0.070(2) Uani 1 1 d . . . . .
O12 O 0.8098(4) 0.2548(2) 0.3598(3) 0.0412(12) Uani 1 1 d . . . . .
N1 N 0.5628(4) 0.1217(3) 0.1867(4) 0.0442(16) Uani 1 1 d . . . . .
N2 N 0.1476(5) 0.1697(3) 0.1173(6) 0.066(2) Uani 1 1 d . . . . .
N3 N 0.6424(5) 0.4294(3) 0.2983(3) 0.0405(15) Uani 1 1 d . . . . .
N4 N 0.7634(5) 0.2377(3) 0.4989(3) 0.0376(14) Uani 1 1 d . . . . .
C1 C 0.6186(6) 0.1683(4) 0.2192(7) 0.070(3) Uani 1 1 d . . . . .
H1A H 0.6828 0.1636 0.2179 0.084 Uiso 1 1 calc R . . . .
H1B H 0.6218 0.1713 0.2714 0.084 Uiso 1 1 calc R . . . .
C2 C 0.5791(7) 0.2184(5) 0.1795(9) 0.081(4) Uani 1 1 d . . . . .
H2A H 0.6219 0.2475 0.2007 0.098 Uiso 1 1 calc R . . . .
H2B H 0.5733 0.2153 0.1268 0.098 Uiso 1 1 calc R . . . .
C3 C 0.4504(8) 0.2784(4) 0.1524(8) 0.082(4) Uani 1 1 d . . . . .
H3A H 0.4405 0.2768 0.0988 0.098 Uiso 1 1 calc R . . . .
H3B H 0.4950 0.3068 0.1734 0.098 Uiso 1 1 calc R . . . .
C4 C 0.3605(7) 0.2894(4) 0.1650(6) 0.061(3) Uani 1 1 d . . . . .
H4A H 0.3695 0.2890 0.2185 0.074 Uiso 1 1 calc R . . . .
H4B H 0.3379 0.3243 0.1457 0.074 Uiso 1 1 calc R . . . .
C5 C 0.2042(9) 0.2632(5) 0.1381(8) 0.082(4) Uani 1 1 d . . . . .
H5A H 0.1860 0.2992 0.1215 0.098 Uiso 1 1 calc R . . . .
H5B H 0.2094 0.2606 0.1907 0.098 Uiso 1 1 calc R . . . .
C6 C 0.1308(8) 0.2250(4) 0.0929(9) 0.088(4) Uani 1 1 d . . . . .
H6A H 0.0692 0.2358 0.0955 0.106 Uiso 1 1 calc R . . . .
H6B H 0.1283 0.2273 0.0408 0.106 Uiso 1 1 calc R . . . .
C7 C 0.0932(7) 0.1341(5) 0.0589(8) 0.078(4) Uani 1 1 d . . . . .
H7A H 0.0283 0.1470 0.0400 0.093 Uiso 1 1 calc R . . . .
H7B H 0.0917 0.0994 0.0809 0.093 Uiso 1 1 calc R . . . .
C8 C 0.1308(7) 0.1281(5) -0.0061(7) 0.074(3) Uani 1 1 d . . . . .
H8A H 0.0887 0.1054 -0.0441 0.089 Uiso 1 1 calc R . . . .
H8B H 0.1334 0.1625 -0.0285 0.089 Uiso 1 1 calc R . . . .
C9 C 0.2625(7) 0.0980(4) -0.0388(5) 0.059(3) Uani 1 1 d . . . . .
H9A H 0.2754 0.1323 -0.0568 0.071 Uiso 1 1 calc R . . . .
H9B H 0.2166 0.0797 -0.0801 0.071 Uiso 1 1 calc R . . . .
C10 C 0.3504(8) 0.0670(4) -0.0128(5) 0.054(2) Uani 1 1 d . . . . .
H10A H 0.3384 0.0337 0.0084 0.065 Uiso 1 1 calc R . . . .
H10B H 0.3723 0.0590 -0.0550 0.065 Uiso 1 1 calc R . . . .
C11 C 0.5095(7) 0.0702(4) 0.0671(5) 0.050(2) Uani 1 1 d . . . . .
H11A H 0.5284 0.0601 0.0242 0.060 Uiso 1 1 calc R . . . .
H11B H 0.5039 0.0381 0.0940 0.060 Uiso 1 1 calc R . . . .
C12 C 0.5826(6) 0.1054(4) 0.1171(6) 0.058(3) Uani 1 1 d . . . . .
H12A H 0.5880 0.1370 0.0893 0.069 Uiso 1 1 calc R . . . .
H12B H 0.6433 0.0873 0.1311 0.069 Uiso 1 1 calc R . . . .
C13 C 0.5873(6) 0.0776(4) 0.2406(5) 0.049(2) Uani 1 1 d . . . . .
H13A H 0.6559 0.0744 0.2599 0.059 Uiso 1 1 calc R . . . .
H13B H 0.5625 0.0449 0.2143 0.059 Uiso 1 1 calc R . . . .
C14 C 0.5503(7) 0.0833(4) 0.3055(5) 0.054(2) Uani 1 1 d . . . . .
H14A H 0.5714 0.0535 0.3394 0.064 Uiso 1 1 calc R . . . .
H14B H 0.5752 0.1156 0.3328 0.064 Uiso 1 1 calc R . . . .
C15 C 0.4136(9) 0.0911(5) 0.3407(5) 0.067(3) Uani 1 1 d . . . . .
H15A H 0.4290 0.1262 0.3626 0.080 Uiso 1 1 calc R . . . .
H15B H 0.4425 0.0650 0.3792 0.080 Uiso 1 1 calc R . . . .
C16 C 0.3097(9) 0.0838(4) 0.3131(6) 0.067(3) Uani 1 1 d . . . . .
H16A H 0.2950 0.0489 0.2905 0.080 Uiso 1 1 calc R . . . .
H16B H 0.2851 0.0857 0.3549 0.080 Uiso 1 1 calc R . . . .
C17 C 0.1664(8) 0.1135(5) 0.2302(8) 0.081(4) Uani 1 1 d . . . . .
H17A H 0.1405 0.1068 0.2706 0.097 Uiso 1 1 calc R . . . .
H17B H 0.1538 0.0828 0.1974 0.097 Uiso 1 1 calc R . . . .
C18 C 0.1217(8) 0.1613(6) 0.1876(9) 0.091(4) Uani 1 1 d . . . . .
H18A H 0.1409 0.1922 0.2197 0.109 Uiso 1 1 calc R . . . .
H18B H 0.0532 0.1580 0.1742 0.109 Uiso 1 1 calc R . . . .
C19 C 0.6685(7) 0.4776(3) 0.3444(5) 0.053(2) Uani 1 1 d . . . . .
H19A H 0.6227 0.4833 0.3705 0.064 Uiso 1 1 calc R . . . .
H19B H 0.6654 0.5078 0.3117 0.064 Uiso 1 1 calc R . . . .
C20 C 0.7670(7) 0.4747(3) 0.4014(5) 0.052(2) Uani 1 1 d . . . . .
H20A H 0.8127 0.4637 0.3773 0.062 Uiso 1 1 calc R . . . .
H20B H 0.7858 0.5092 0.4242 0.062 Uiso 1 1 calc R . . . .
C21 C 0.8493(6) 0.4370(4) 0.5190(5) 0.046(2) Uani 1 1 d . . . . .
H21A H 0.8604 0.4720 0.5415 0.055 Uiso 1 1 calc R . . . .
H21B H 0.9025 0.4280 0.5019 0.055 Uiso 1 1 calc R . . . .
C22 C 0.8416(6) 0.3977(4) 0.5754(4) 0.045(2) Uani 1 1 d . . . . .
H22A H 0.8959 0.4008 0.6207 0.054 Uiso 1 1 calc R . . . .
H22B H 0.7845 0.4043 0.5884 0.054 Uiso 1 1 calc R . . . .
C23 C 0.8350(6) 0.3049(3) 0.5969(4) 0.0429(19) Uani 1 1 d . . . . .
H23A H 0.7749 0.3066 0.6068 0.051 Uiso 1 1 calc R . . . .
H23B H 0.8856 0.3104 0.6440 0.051 Uiso 1 1 calc R . . . .
C24 C 0.8460(6) 0.2513(4) 0.5653(4) 0.0445(19) Uani 1 1 d . . . . .
H24A H 0.9032 0.2511 0.5511 0.053 Uiso 1 1 calc R . . . .
H24B H 0.8530 0.2245 0.6038 0.053 Uiso 1 1 calc R . . . .
C25 C 0.6872(6) 0.2178(4) 0.5235(4) 0.0448(19) Uani 1 1 d . . . . .
H25A H 0.6848 0.2383 0.5665 0.054 Uiso 1 1 calc R . . . .
H25B H 0.7010 0.1813 0.5398 0.054 Uiso 1 1 calc R . . . .
C26 C 0.5913(6) 0.2198(3) 0.4640(5) 0.047(2) Uani 1 1 d . . . . .
H26A H 0.5931 0.2007 0.4198 0.056 Uiso 1 1 calc R . . . .
H26B H 0.5441 0.2033 0.4825 0.056 Uiso 1 1 calc R . . . .
C27 C 0.4731(6) 0.2781(4) 0.3935(5) 0.053(2) Uani 1 1 d . . . . .
H27A H 0.4278 0.2625 0.4147 0.064 Uiso 1 1 calc R . . . .
H27B H 0.4690 0.2593 0.3475 0.064 Uiso 1 1 calc R . . . .
C28 C 0.4504(6) 0.3351(4) 0.3769(5) 0.050(2) Uani 1 1 d . . . . .
H28A H 0.3839 0.3389 0.3474 0.059 Uiso 1 1 calc R . . . .
H28B H 0.4614 0.3545 0.4235 0.059 Uiso 1 1 calc R . . . .
C29 C 0.4861(6) 0.4102(4) 0.3153(5) 0.050(2) Uani 1 1 d . . . . .
H29A H 0.5040 0.4325 0.3597 0.059 Uiso 1 1 calc R . . . .
H29B H 0.4183 0.4138 0.2905 0.059 Uiso 1 1 calc R . . . .
C30 C 0.5391(6) 0.4272(3) 0.2631(4) 0.047(2) Uani 1 1 d . . . . .
H30A H 0.5244 0.4027 0.2211 0.057 Uiso 1 1 calc R . . . .
H30B H 0.5166 0.4620 0.2432 0.057 Uiso 1 1 calc R . . . .
C31 C 0.6890(7) 0.4288(3) 0.2407(4) 0.0445(19) Uani 1 1 d . . . . .
H31A H 0.7515 0.4446 0.2611 0.053 Uiso 1 1 calc R . . . .
H31B H 0.6525 0.4504 0.1987 0.053 Uiso 1 1 calc R . . . .
C32 C 0.6995(7) 0.3740(3) 0.2125(5) 0.046(2) Uani 1 1 d . . . . .
H32A H 0.6377 0.3571 0.1934 0.055 Uiso 1 1 calc R . . . .
H32B H 0.7264 0.3763 0.1719 0.055 Uiso 1 1 calc R . . . .
C33 C 0.8133(7) 0.3057(5) 0.2540(6) 0.064(3) Uani 1 1 d . . . . .
H33A H 0.8569 0.3225 0.2320 0.077 Uiso 1 1 calc R . . . .
H33B H 0.7719 0.2826 0.2164 0.077 Uiso 1 1 calc R . . . .
C34 C 0.8671(6) 0.2742(4) 0.3183(5) 0.047(2) Uani 1 1 d . . . . .
H34A H 0.8960 0.2445 0.3009 0.056 Uiso 1 1 calc R . . . .
H34B H 0.9178 0.2957 0.3509 0.056 Uiso 1 1 calc R . . . .
C35 C 0.8566(6) 0.2164(3) 0.4126(5) 0.045(2) Uani 1 1 d . . . . .
H35A H 0.9130 0.2317 0.4483 0.054 Uiso 1 1 calc R . . . .
H35B H 0.8760 0.1870 0.3875 0.054 Uiso 1 1 calc R . . . .
C36 C 0.7899(6) 0.1967(3) 0.4534(5) 0.045(2) Uani 1 1 d . . . . .
H36A H 0.7325 0.1832 0.4166 0.054 Uiso 1 1 calc R . . . .
H36B H 0.8199 0.1675 0.4858 0.054 Uiso 1 1 calc R . . . .

loop_
_atom_site_aniso_label
_atom_site_aniso_U_11
_atom_site_aniso_U_22
_atom_site_aniso_U_33
_atom_site_aniso_U_23
_atom_site_aniso_U_13
_atom_site_aniso_U_12
Sn1 0.0581(3) 0.0442(3) 0.0284(2) -0.0037(2) 0.0215(2) -0.0059(2)
Sn2 0.0694(4) 0.0348(3) 0.0278(2) 0.0011(2) 0.0091(2) 0.0006(3)
Sn3 0.0397(3) 0.0409(3) 0.0239(2) -0.0047(2) -0.0111(2) 0.0027(2)
Sn4 0.0385(3) 0.0329(2) 0.0242(2) -0.00080(18) 0.00648(19) 0.0017(2)
Sn5 0.0251(2) 0.0667(3) 0.0228(2) -0.0006(2) 0.00547(18) 0.0089(2)
Sn6 0.0434(3) 0.0621(4) 0.0497(3) -0.0115(3) 0.0193(3) -0.0240(3)
Sn7 0.0428(3) 0.0329(2) 0.0217(2) -0.00374(18) 0.00217(19) -0.0036(2)
Sn8 0.0284(3) 0.0428(3) 0.0503(3) -0.0079(2) 0.0048(2) 0.0051(2)
Sn9 0.0219(2) 0.0451(3) 0.0220(2) 0.00126(19) -0.00005(17) -0.00589(19)
Fe1 0.0237(5) 0.0334(5) 0.0130(4) -0.0013(4) 0.0003(4) -0.0025(4)
Fe2 0.0205(7) 0.0325(7) 0.0129(6) -0.0018(5) -0.0005(5) 0.0010(6)
K1 0.0245(7) 0.0338(7) 0.0282(7) -0.0031(6) 0.0067(6) -0.0031(6)
K2 0.0347(8) 0.0369(8) 0.0216(6) -0.0053(6) 0.0004(6) 0.0077(6)
O1 0.043(3) 0.037(3) 0.069(4) 0.008(3) 0.007(3) -0.010(3)
O2 0.054(4) 0.044(3) 0.052(3) -0.008(3) 0.009(3) 0.001(3)
O3 0.039(3) 0.053(3) 0.036(3) -0.001(3) -0.012(2) 0.000(3)
O4 0.051(3) 0.044(3) 0.029(3) -0.001(2) 0.012(2) 0.011(3)
O5 0.051(3) 0.059(3) 0.019(2) 0.003(2) 0.011(2) -0.007(3)
O6 0.058(4) 0.064(4) 0.074(4) -0.002(3) 0.044(4) -0.013(3)
O7 0.039(3) 0.045(3) 0.031(3) -0.014(2) -0.001(2) 0.000(2)
O8 0.038(3) 0.049(3) 0.024(2) -0.011(2) 0.000(2) 0.008(2)
O9 0.036(3) 0.050(3) 0.039(3) 0.002(2) 0.002(2) 0.004(2)
O10 0.038(3) 0.051(3) 0.039(3) -0.005(2) 0.004(2) 0.014(3)
O11 0.122(6) 0.062(4) 0.045(3) 0.018(3) 0.053(4) 0.037(4)
O12 0.037(3) 0.047(3) 0.041(3) 0.008(2) 0.014(2) 0.012(2)
N1 0.024(3) 0.056(4) 0.046(4) 0.009(3) 0.002(3) -0.004(3)
N2 0.032(4) 0.052(5) 0.110(7) 0.001(5) 0.018(4) 0.002(3)
N3 0.047(4) 0.043(4) 0.027(3) -0.006(3) 0.006(3) 0.007(3)
N4 0.042(4) 0.044(4) 0.024(3) -0.001(3) 0.007(3) 0.011(3)
C1 0.027(4) 0.075(7) 0.089(8) 0.013(6) -0.007(5) -0.007(4)
C2 0.044(6) 0.069(7) 0.126(11) 0.012(7) 0.021(6) -0.021(5)
C3 0.059(7) 0.051(6) 0.116(10) 0.019(6) 0.002(7) -0.017(5)
C4 0.058(6) 0.039(5) 0.072(6) -0.007(4) -0.001(5) 0.005(4)
C5 0.074(8) 0.059(7) 0.121(11) -0.005(7) 0.043(8) 0.023(6)
C6 0.040(6) 0.058(6) 0.157(13) 0.007(7) 0.017(7) 0.020(5)
C7 0.027(5) 0.076(7) 0.121(10) 0.007(7) 0.012(6) 0.002(5)
C8 0.028(5) 0.079(7) 0.084(8) 0.005(6) -0.026(5) 0.000(5)
C9 0.074(7) 0.054(5) 0.025(4) -0.002(4) -0.019(4) -0.014(5)
C10 0.088(7) 0.044(5) 0.031(4) -0.007(4) 0.019(4) -0.008(5)
C11 0.066(6) 0.059(5) 0.033(4) 0.015(4) 0.026(4) 0.029(5)
C12 0.038(5) 0.082(7) 0.063(6) 0.032(5) 0.030(4) 0.023(5)
C13 0.035(4) 0.065(6) 0.036(4) 0.008(4) -0.004(3) 0.012(4)
C14 0.050(5) 0.070(6) 0.029(4) 0.005(4) -0.005(4) 0.004(4)
C15 0.091(8) 0.085(7) 0.034(5) 0.002(5) 0.033(5) -0.007(6)
C16 0.093(8) 0.063(6) 0.063(6) 0.010(5) 0.050(6) -0.009(6)
C17 0.060(7) 0.093(9) 0.108(10) -0.001(8) 0.053(7) -0.020(6)
C18 0.053(7) 0.108(10) 0.134(12) -0.023(9) 0.063(8) -0.004(7)
C19 0.070(6) 0.036(4) 0.045(5) -0.005(4) 0.006(4) 0.008(4)
C20 0.069(6) 0.035(4) 0.044(5) -0.012(4) 0.009(4) -0.003(4)
C21 0.031(4) 0.053(5) 0.043(4) -0.018(4) -0.005(3) 0.000(4)
C22 0.037(4) 0.065(5) 0.025(4) -0.016(4) -0.002(3) 0.007(4)
C23 0.040(4) 0.063(5) 0.018(3) -0.001(3) -0.002(3) 0.009(4)
C24 0.042(5) 0.057(5) 0.030(4) 0.009(4) 0.004(3) 0.015(4)
C25 0.050(5) 0.051(5) 0.031(4) 0.003(4) 0.010(4) 0.003(4)
C26 0.047(5) 0.052(5) 0.041(4) 0.001(4) 0.012(4) 0.002(4)
C27 0.037(5) 0.064(6) 0.048(5) -0.003(4) 0.001(4) 0.001(4)
C28 0.032(4) 0.071(6) 0.039(4) -0.004(4) 0.003(3) 0.010(4)
C29 0.035(4) 0.062(6) 0.045(5) 0.001(4) 0.004(4) 0.022(4)
C30 0.050(5) 0.045(5) 0.035(4) -0.006(4) -0.004(4) 0.014(4)
C31 0.054(5) 0.041(4) 0.032(4) 0.002(3) 0.006(4) -0.003(4)
C32 0.054(5) 0.050(5) 0.039(4) -0.002(4) 0.023(4) 0.001(4)
C33 0.051(6) 0.082(7) 0.065(6) 0.017(5) 0.028(5) 0.004(5)
C34 0.047(5) 0.049(5) 0.051(5) -0.005(4) 0.025(4) 0.000(4)
C35 0.051(5) 0.048(5) 0.038(4) -0.003(4) 0.015(4) 0.015(4)
C36 0.056(5) 0.040(4) 0.037(4) 0.006(3) 0.012(4) 0.020(4)

loop_
_atom_type_symbol
_atom_type_description
_atom_type_scat_dispersion_real
_atom_type_scat_dispersion_imag
_atom_type_scat_source
C C 0.0181 0.0091 'International Tables Vol C Tables 4.2.6.8 and 6.1.1.4'
H H 0.0000 0.0000 'International Tables Vol C Tables 4.2.6.8 and 6.1.1.4'
N N 0.0311 0.0180 'International Tables Vol C Tables 4.2.6.8 and 6.1.1.4'
O O 0.0492 0.0322 'International Tables Vol C Tables 4.2.6.8 and 6.1.1.4'
K K 0.3868 1.0657 'International Tables Vol C Tables 4.2.6.8 and 6.1.1.4'
Fe Fe -1.1336 3.1974 'International Tables Vol C Tables 4.2.6.8 and 6.1.1.4'
Sn Sn 0.0259 5.4591 'International Tables Vol C Tables 4.2.6.8 and 6.1.1.4'

loop_
_geom_angle_atom_site_label_1
_geom_angle_atom_site_label_2
_geom_angle_atom_site_label_3
_geom_angle
_geom_angle_site_symmetry_1
_geom_angle_site_symmetry_3
_geom_angle_publ_flag
Sn2 Sn1 Sn4 105.07(2) . . ?
Sn2 Sn1 Sn6 60.96(2) . . ?
Sn3 Sn1 Sn2 60.170(19) . . ?
Sn3 Sn1 Sn4 59.668(17) . . ?
Sn3 Sn1 Sn6 105.78(2) . . ?
Sn6 Sn1 Sn4 98.81(2) . . ?
Fe1 Sn1 Sn2 59.08(2) . . ?
Fe1 Sn1 Sn3 58.71(2) . . ?
Fe1 Sn1 Sn4 53.51(2) . . ?
Fe1 Sn1 Sn6 54.15(2) . . ?
Sn1 Sn2 Sn3 59.714(18) . . ?
Sn1 Sn2 Sn6 60.44(2) . . ?
Sn1 Sn2 Sn8 105.11(2) . . ?
Sn3 Sn2 Sn6 105.05(2) . . ?
Sn3 Sn2 Sn8 59.461(18) . . ?
Sn6 Sn2 Sn8 99.69(2) . . ?
Fe1 Sn2 Sn1 59.48(2) . . ?
Fe1 Sn2 Sn3 58.68(2) . . ?
Fe1 Sn2 Sn6 54.09(2) . . ?
Fe1 Sn2 Sn8 53.66(2) . . ?
Sn1 Sn3 Sn2 60.115(19) . . ?
Sn1 Sn3 Sn4 61.938(18) . . ?
Sn1 Sn3 Sn8 107.29(2) . . ?
Sn2 Sn3 Sn4 106.74(2) . . ?
Sn2 Sn3 Sn8 61.920(18) . . ?
Sn4 Sn3 Sn8 99.250(19) . . ?
Fe1 Sn3 Sn1 59.86(2) . . ?
Fe1 Sn3 Sn2 59.43(2) . . ?
Fe1 Sn3 Sn4 54.54(2) . . ?
Fe1 Sn3 Sn8 54.66(2) . . ?
Sn3 Sn4 Sn1 58.394(18) . . ?
Sn3 Sn4 Sn5 111.96(2) . . ?
Sn3 Sn4 Sn9 75.608(18) . . ?
Sn5 Sn4 Sn1 72.376(18) . . ?
Sn5 Sn4 Sn9 84.305(17) . . ?
Sn9 Sn4 Sn1 112.53(2) . . ?
Fe1 Sn4 Sn1 60.36(2) . . ?
Fe1 Sn4 Sn3 60.47(2) . . ?
Fe1 Sn4 Sn5 55.16(2) . . ?
Fe1 Sn4 Sn9 54.52(2) . . ?
Sn6 Sn5 Sn4 101.41(2) . . ?
Fe1 Sn5 Sn4 56.54(2) . . ?
Fe1 Sn5 Sn6 57.12(3) . . ?
Fe1 Sn5 Fe2 54.10(2) . . ?
Fe2 Sn5 Sn4 89.001(17) . . ?
Fe2 Sn5 Sn6 83.726(19) . . ?
Sn1 Sn6 Sn2 58.602(19) . . ?
Sn5 Sn6 Sn1 73.261(19) . . ?
Sn5 Sn6 Sn2 112.27(2) . . ?
Sn5 Sn6 Sn7 89.68(2) . . ?
Sn7 Sn6 Sn1 111.60(2) . . ?
Sn7 Sn6 Sn2 69.88(2) . . ?
Fe1 Sn6 Sn1 60.78(3) . . ?
Fe1 Sn6 Sn2 60.29(3) . . ?
Fe1 Sn6 Sn5 55.38(3) . . ?
Fe1 Sn6 Sn7 55.66(3) . . ?
Sn6 Sn7 Sn8 103.06(2) . . ?
Fe1 Sn7 Sn6 56.87(3) . . ?
Fe1 Sn7 Sn8 56.74(3) . . ?
Fe1 Sn7 Fe2 53.86(2) . . ?
Fe2 Sn7 Sn6 83.493(19) . . ?
Fe2 Sn7 Sn8 86.810(17) . . ?
Sn3 Sn8 Sn2 58.618(18) . . ?
Sn7 Sn8 Sn2 69.478(18) . . ?
Sn7 Sn8 Sn3 111.29(2) . . ?
Sn7 Sn8 Sn9 86.719(18) . . ?
Sn9 Sn8 Sn2 112.62(2) . . ?
Sn9 Sn8 Sn3 76.001(18) . . ?
Fe1 Sn8 Sn2 59.94(3) . . ?
Fe1 Sn8 Sn3 60.41(2) . . ?
Fe1 Sn8 Sn7 55.70(2) . . ?
Fe1 Sn8 Sn9 54.81(3) . . ?
Sn8 Sn9 Sn4 99.141(19) . . ?
Fe1 Sn9 Sn4 56.55(3) . . ?
Fe1 Sn9 Sn8 57.04(3) . . ?
Fe1 Sn9 Fe2 54.38(2) . . ?
Fe2 Sn9 Sn4 88.829(16) . . ?
Fe2 Sn9 Sn8 86.945(17) . . ?
Sn2 Fe1 Sn1 61.44(2) . . ?
Sn3 Fe1 Sn1 61.43(2) . . ?
Sn3 Fe1 Sn2 61.89(2) . . ?
Sn4 Fe1 Sn1 66.13(3) . . ?
Sn4 Fe1 Sn2 117.72(3) . . ?
Sn4 Fe1 Sn3 64.99(3) . . ?
Sn4 Fe1 Sn6 117.88(4) . . ?
Sn4 Fe1 Sn8 115.72(4) . . ?
Sn5 Fe1 Sn1 80.00(3) . . ?
Sn5 Fe1 Sn2 128.30(4) . . ?
Sn5 Fe1 Sn3 128.06(4) . . ?
Sn5 Fe1 Sn4 68.30(3) . . ?
Sn5 Fe1 Sn6 67.50(3) . . ?
Sn5 Fe1 Sn7 104.40(3) . . ?
Sn5 Fe1 Sn8 162.55(4) . . ?
Sn6 Fe1 Sn1 65.07(3) . . ?
Sn6 Fe1 Sn2 65.62(3) . . ?
Sn6 Fe1 Sn3 117.45(4) . . ?
Sn7 Fe1 Sn1 125.90(4) . . ?
Sn7 Fe1 Sn2 76.48(3) . . ?
Sn7 Fe1 Sn3 125.84(4) . . ?
Sn7 Fe1 Sn4 165.76(4) . . ?
Sn7 Fe1 Sn6 67.46(3) . . ?
Sn7 Fe1 Sn8 67.56(3) . . ?
Sn8 Fe1 Sn1 117.39(4) . . ?
Sn8 Fe1 Sn2 66.39(3) . . ?
Sn8 Fe1 Sn3 64.93(3) . . ?
Sn8 Fe1 Sn6 119.63(4) . . ?
Sn9 Fe1 Sn1 131.51(4) . . ?
Sn9 Fe1 Sn2 131.34(4) . . ?
Sn9 Fe1 Sn3 83.85(3) . . ?
Sn9 Fe1 Sn4 68.93(3) . . ?
Sn9 Fe1 Sn5 99.70(4) . . ?
Sn9 Fe1 Sn6 158.70(4) . . ?
Sn9 Fe1 Sn7 101.41(4) . . ?
Sn9 Fe1 Sn8 68.16(3) . . ?
Fe2 Fe1 Sn1 143.35(4) . . ?
Fe2 Fe1 Sn2 139.93(4) . . ?
Fe2 Fe1 Sn3 147.66(4) . . ?
Fe2 Fe1 Sn4 102.30(4) . . ?
Fe2 Fe1 Sn5 63.68(2) . . ?
Fe2 Fe1 Sn6 94.87(3) . . ?
Fe2 Fe1 Sn7 63.56(2) . . ?
Fe2 Fe1 Sn8 99.10(4) . . ?
Fe2 Fe1 Sn9 63.86(3) . . ?
Sn5 Fe2 Sn5 180.0 . 3_565 ?
Sn5 Fe2 Sn7 102.818(16) . . ?
Sn5 Fe2 Sn7 77.184(16) 3_565 . ?
Sn5 Fe2 Sn7 102.817(16) 3_565 3_565 ?
Sn5 Fe2 Sn7 77.181(16) . 3_565 ?
Sn7 Fe2 Sn7 180.0 3_565 . ?
Sn9 Fe2 Sn5 82.428(15) 3_565 . ?
Sn9 Fe2 Sn5 97.572(15) 3_565 3_565 ?
Sn9 Fe2 Sn5 82.428(15) . 3_565 ?
Sn9 Fe2 Sn5 97.571(15) . . ?
Sn9 Fe2 Sn7 80.487(15) . 3_565 ?
Sn9 Fe2 Sn7 99.514(15) . . ?
Sn9 Fe2 Sn7 80.485(15) 3_565 . ?
Sn9 Fe2 Sn7 99.514(15) 3_565 3_565 ?
Sn9 Fe2 Sn9 180.0 . 3_565 ?
Fe1 Fe2 Sn5 117.78(3) . 3_565 ?
Fe1 Fe2 Sn5 117.78(3) 3_565 . ?
Fe1 Fe2 Sn5 62.22(3) . . ?
Fe1 Fe2 Sn5 62.22(3) 3_565 3_565 ?
Fe1 Fe2 Sn7 62.58(3) . . ?
Fe1 Fe2 Sn7 117.42(3) . 3_565 ?
Fe1 Fe2 Sn7 62.57(3) 3_565 3_565 ?
Fe1 Fe2 Sn7 117.43(3) 3_565 . ?
Fe1 Fe2 Sn9 61.76(3) 3_565 3_565 ?
Fe1 Fe2 Sn9 61.75(3) . . ?
Fe1 Fe2 Sn9 118.24(3) 3_565 . ?
Fe1 Fe2 Sn9 118.25(3) . 3_565 ?
Fe1 Fe2 Fe1 180.0 . 3_565 ?
O1 K1 O4 96.53(19) . . ?
O1 K1 O5 94.87(17) . . ?
O1 K1 O6 116.6(2) . . ?
O1 K1 N1 60.18(19) . . ?
O1 K1 N2 120.2(2) . . ?
O2 K1 O1 60.35(18) . . ?
O2 K1 O3 96.27(18) . . ?
O2 K1 O4 118.80(18) . . ?
O2 K1 O5 134.59(18) . . ?
O2 K1 O6 96.1(2) . . ?
O2 K1 N1 119.6(2) . . ?
O2 K1 N2 60.8(2) . . ?
O3 K1 O1 135.65(19) . . ?
O3 K1 O4 60.21(18) . . ?
O3 K1 O5 124.45(17) . . ?
O3 K1 O6 102.0(2) . . ?
O3 K1 N1 119.2(2) . . ?
O3 K1 N2 60.7(2) . . ?
O4 K1 N1 59.62(18) . . ?
O4 K1 N2 120.3(2) . . ?
O5 K1 O4 100.15(16) . . ?
O5 K1 O6 59.54(19) . . ?
O5 K1 N1 60.31(18) . . ?
O5 K1 N2 119.4(2) . . ?
O6 K1 O4 141.14(19) . . ?
O6 K1 N1 119.0(2) . . ?
O6 K1 N2 60.8(2) . . ?
N2 K1 N1 179.6(2) . . ?
O7 K2 O9 122.81(17) . . ?
O7 K2 N3 60.25(16) . . ?
O7 K2 N4 121.15(17) . . ?
O8 K2 O7 60.44(16) . . ?
O8 K2 O9 97.45(17) . . ?
O8 K2 O10 135.20(16) . . ?
O8 K2 N3 120.20(17) . . ?
O8 K2 N4 61.13(17) . . ?
O9 K2 N3 120.29(18) . . ?
O9 K2 N4 59.53(17) . . ?
O10 K2 O7 97.54(16) . . ?
O10 K2 O9 60.19(17) . . ?
O10 K2 N3 60.47(19) . . ?
O10 K2 N4 119.16(19) . . ?
O11 K2 O7 95.4(2) . . ?
O11 K2 O8 120.0(2) . . ?
O11 K2 O9 137.0(2) . . ?
O11 K2 O10 99.2(2) . . ?
O11 K2 N3 59.73(18) . . ?
O11 K2 N4 119.28(18) . . ?
O12 K2 O7 128.24(17) . . ?
O12 K2 O8 93.02(16) . . ?
O12 K2 O9 102.78(17) . . ?
O12 K2 O10 127.91(17) . . ?
O12 K2 O11 58.30(17) . . ?
O12 K2 N3 117.96(17) . . ?
O12 K2 N4 61.01(16) . . ?
N4 K2 N3 178.54(17) . . ?
C2 O1 K1 117.2(6) . . ?
C2 O1 C3 111.9(8) . . ?
C3 O1 K1 113.1(5) . . ?
C4 O2 K1 115.5(5) . . ?
C4 O2 C5 109.4(8) . . ?
C5 O2 K1 117.6(6) . . ?
C8 O3 K1 118.1(6) . . ?
C9 O3 K1 113.8(5) . . ?
C9 O3 C8 111.8(7) . . ?
C10 O4 K1 113.6(5) . . ?
C11 O4 K1 118.2(4) . . ?
C11 O4 C10 113.7(7) . . ?
C14 O5 K1 119.8(5) . . ?
C14 O5 C15 110.5(7) . . ?
C15 O5 K1 114.6(6) . . ?
C16 O6 K1 116.3(5) . . ?
C16 O6 C17 110.9(8) . . ?
C17 O6 K1 114.7(7) . . ?
C20 O7 K2 114.7(4) . . ?
C21 O7 K2 113.2(5) . . ?
C21 O7 C20 111.6(7) . . ?
C22 O8 K2 114.0(4) . . ?
C23 O8 K2 114.6(4) . . ?
C23 O8 C22 112.4(6) . . ?
C26 O9 K2 115.1(5) . . ?
C26 O9 C27 111.3(7) . . ?
C27 O9 K2 112.8(5) . . ?
C28 O10 K2 114.2(4) . . ?
C29 O10 K2 115.4(5) . . ?
C29 O10 C28 111.9(6) . . ?
C32 O11 K2 116.3(5) . . ?
C33 O11 K2 121.5(5) . . ?
C33 O11 C32 116.2(7) . . ?
C34 O12 K2 113.5(5) . . ?
C35 O12 K2 119.3(4) . . ?
C35 O12 C34 112.3(6) . . ?
C1 N1 K1 109.5(6) . . ?
C1 N1 C12 110.2(8) . . ?
C1 N1 C13 109.8(7) . . ?
C12 N1 K1 110.1(5) . . ?
C13 N1 K1 108.4(5) . . ?
C13 N1 C12 108.8(7) . . ?
C6 N2 K1 108.4(6) . . ?
C6 N2 C18 110.0(10) . . ?
C7 N2 K1 109.1(6) . . ?
C7 N2 C6 110.8(10) . . ?
C7 N2 C18 109.9(9) . . ?
C18 N2 K1 108.4(7) . . ?
C19 N3 K2 108.1(5) . . ?
C30 N3 K2 108.3(5) . . ?
C30 N3 C19 109.8(7) . . ?
C31 N3 K2 110.1(5) . . ?
C31 N3 C19 110.4(7) . . ?
C31 N3 C30 110.0(6) . . ?
C24 N4 K2 109.3(5) . . ?
C25 N4 K2 111.8(5) . . ?
C25 N4 C24 109.5(6) . . ?
C25 N4 C36 109.0(7) . . ?
C36 N4 K2 106.9(4) . . ?
C36 N4 C24 110.4(6) . . ?
N1 C1 H1A 108.9 . . ?
N1 C1 H1B 108.9 . . ?
N1 C1 C2 113.2(8) . . ?
H1A C1 H1B 107.8 . . ?
C2 C1 H1A 108.9 . . ?
C2 C1 H1B 108.9 . . ?
O1 C2 C1 110.3(9) . . ?
O1 C2 H2A 109.6 . . ?
O1 C2 H2B 109.6 . . ?
C1 C2 H2A 109.6 . . ?
C1 C2 H2B 109.6 . . ?
H2A C2 H2B 108.1 . . ?
O1 C3 H3A 109.6 . . ?
O1 C3 H3B 109.6 . . ?
O1 C3 C4 110.1(9) . . ?
H3A C3 H3B 108.2 . . ?
C4 C3 H3A 109.6 . . ?
C4 C3 H3B 109.6 . . ?
O2 C4 C3 109.7(9) . . ?
O2 C4 H4A 109.7 . . ?
O2 C4 H4B 109.7 . . ?
C3 C4 H4A 109.7 . . ?
C3 C4 H4B 109.7 . . ?
H4A C4 H4B 108.2 . . ?
O2 C5 H5A 109.9 . . ?
O2 C5 H5B 109.9 . . ?
O2 C5 C6 108.9(9) . . ?
H5A C5 H5B 108.3 . . ?
C6 C5 H5A 109.9 . . ?
C6 C5 H5B 109.9 . . ?
N2 C6 C5 114.5(10) . . ?
N2 C6 H6A 108.6 . . ?
N2 C6 H6B 108.6 . . ?
C5 C6 H6A 108.6 . . ?
C5 C6 H6B 108.6 . . ?
H6A C6 H6B 107.6 . . ?
N2 C7 H7A 108.6 . . ?
N2 C7 H7B 108.6 . . ?
N2 C7 C8 114.6(9) . . ?
H7A C7 H7B 107.6 . . ?
C8 C7 H7A 108.6 . . ?
C8 C7 H7B 108.6 . . ?
O3 C8 C7 109.5(8) . . ?
O3 C8 H8A 109.8 . . ?
O3 C8 H8B 109.8 . . ?
C7 C8 H8A 109.8 . . ?
C7 C8 H8B 109.8 . . ?
H8A C8 H8B 108.2 . . ?
O3 C9 H9A 109.6 . . ?
O3 C9 H9B 109.6 . . ?
O3 C9 C10 110.3(7) . . ?
H9A C9 H9B 108.1 . . ?
C10 C9 H9A 109.6 . . ?
C10 C9 H9B 109.6 . . ?
O4 C10 C9 110.3(7) . . ?
O4 C10 H10A 109.6 . . ?
O4 C10 H10B 109.6 . . ?
C9 C10 H10A 109.6 . . ?
C9 C10 H10B 109.6 . . ?
H10A C10 H10B 108.1 . . ?
O4 C11 H11A 109.6 . . ?
O4 C11 H11B 109.6 . . ?
O4 C11 C12 110.3(7) . . ?
H11A C11 H11B 108.1 . . ?
C12 C11 H11A 109.6 . . ?
C12 C11 H11B 109.6 . . ?
N1 C12 H12A 108.7 . . ?
N1 C12 H12B 108.7 . . ?
C11 C12 N1 114.3(7) . . ?
C11 C12 H12A 108.7 . . ?
C11 C12 H12B 108.7 . . ?
H12A C12 H12B 107.6 . . ?
N1 C13 H13A 108.6 . . ?
N1 C13 H13B 108.6 . . ?
N1 C13 C14 114.5(8) . . ?
H13A C13 H13B 107.6 . . ?
C14 C13 H13A 108.6 . . ?
C14 C13 H13B 108.6 . . ?
O5 C14 C13 110.0(6) . . ?
O5 C14 H14A 109.7 . . ?
O5 C14 H14B 109.7 . . ?
C13 C14 H14A 109.7 . . ?
C13 C14 H14B 109.7 . . ?
H14A C14 H14B 108.2 . . ?
O5 C15 H15A 109.9 . . ?
O5 C15 H15B 109.9 . . ?
O5 C15 C16 108.8(8) . . ?
H15A C15 H15B 108.3 . . ?
C16 C15 H15A 109.9 . . ?
C16 C15 H15B 109.9 . . ?
O6 C16 C15 111.0(8) . . ?
O6 C16 H16A 109.4 . . ?
O6 C16 H16B 109.4 . . ?
C15 C16 H16A 109.4 . . ?
C15 C16 H16B 109.4 . . ?
H16A C16 H16B 108.0 . . ?
O6 C17 H17A 110.0 . . ?
O6 C17 H17B 110.0 . . ?
O6 C17 C18 108.4(9) . . ?
H17A C17 H17B 108.4 . . ?
C18 C17 H17A 110.0 . . ?
C18 C17 H17B 110.0 . . ?
N2 C18 H18A 109.0 . . ?
N2 C18 H18B 109.0 . . ?
C17 C18 N2 113.1(9) . . ?
C17 C18 H18A 109.0 . . ?
C17 C18 H18B 109.0 . . ?
H18A C18 H18B 107.8 . . ?
N3 C19 H19A 109.0 . . ?
N3 C19 H19B 109.0 . . ?
N3 C19 C20 113.0(7) . . ?
H19A C19 H19B 107.8 . . ?
C20 C19 H19A 109.0 . . ?
C20 C19 H19B 109.0 . . ?
O7 C20 C19 107.4(8) . . ?
O7 C20 H20A 110.2 . . ?
O7 C20 H20B 110.2 . . ?
C19 C20 H20A 110.2 . . ?
C19 C20 H20B 110.2 . . ?
H20A C20 H20B 108.5 . . ?
O7 C21 H21A 109.8 . . ?
O7 C21 H21B 109.8 . . ?
O7 C21 C22 109.3(7) . . ?
H21A C21 H21B 108.3 . . ?
C22 C21 H21A 109.8 . . ?
C22 C21 H21B 109.8 . . ?
O8 C22 C21 109.0(6) . . ?
O8 C22 H22A 109.9 . . ?
O8 C22 H22B 109.9 . . ?
C21 C22 H22A 109.9 . . ?
C21 C22 H22B 109.9 . . ?
H22A C22 H22B 108.3 . . ?
O8 C23 H23A 109.7 . . ?
O8 C23 H23B 109.7 . . ?
O8 C23 C24 109.6(6) . . ?
H23A C23 H23B 108.2 . . ?
C24 C23 H23A 109.7 . . ?
C24 C23 H23B 109.7 . . ?
N4 C24 C23 112.0(6) . . ?
N4 C24 H24A 109.2 . . ?
N4 C24 H24B 109.2 . . ?
C23 C24 H24A 109.2 . . ?
C23 C24 H24B 109.2 . . ?
H24A C24 H24B 107.9 . . ?
N4 C25 H25A 108.8 . . ?
N4 C25 H25B 108.8 . . ?
N4 C25 C26 113.8(7) . . ?
H25A C25 H25B 107.7 . . ?
C26 C25 H25A 108.8 . . ?
C26 C25 H25B 108.8 . . ?
O9 C26 C25 108.9(7) . . ?
O9 C26 H26A 109.9 . . ?
O9 C26 H26B 109.9 . . ?
C25 C26 H26A 109.9 . . ?
C25 C26 H26B 109.9 . . ?
H26A C26 H26B 108.3 . . ?
O9 C27 H27A 109.8 . . ?
O9 C27 H27B 109.8 . . ?
O9 C27 C28 109.2(7) . . ?
H27A C27 H27B 108.3 . . ?
C28 C27 H27A 109.8 . . ?
C28 C27 H27B 109.8 . . ?
O10 C28 C27 109.7(7) . . ?
O10 C28 H28A 109.7 . . ?
O10 C28 H28B 109.7 . . ?
C27 C28 H28A 109.7 . . ?
C27 C28 H28B 109.7 . . ?
H28A C28 H28B 108.2 . . ?
O10 C29 H29A 109.9 . . ?
O10 C29 H29B 109.9 . . ?
O10 C29 C30 109.0(7) . . ?
H29A C29 H29B 108.3 . . ?
C30 C29 H29A 109.9 . . ?
C30 C29 H29B 109.9 . . ?
N3 C30 C29 114.1(7) . . ?
N3 C30 H30A 108.7 . . ?
N3 C30 H30B 108.7 . . ?
C29 C30 H30A 108.7 . . ?
C29 C30 H30B 108.7 . . ?
H30A C30 H30B 107.6 . . ?
N3 C31 H31A 108.9 . . ?
N3 C31 H31B 108.9 . . ?
N3 C31 C32 113.6(7) . . ?
H31A C31 H31B 107.7 . . ?
C32 C31 H31A 108.9 . . ?
C32 C31 H31B 108.9 . . ?
O11 C32 C31 108.9(7) . . ?
O11 C32 H32A 109.9 . . ?
O11 C32 H32B 109.9 . . ?
C31 C32 H32A 109.9 . . ?
C31 C32 H32B 109.9 . . ?
H32A C32 H32B 108.3 . . ?
O11 C33 H33A 109.2 . . ?
O11 C33 H33B 109.2 . . ?
O11 C33 C34 112.1(8) . . ?
H33A C33 H33B 107.9 . . ?
C34 C33 H33A 109.2 . . ?
C34 C33 H33B 109.2 . . ?
O12 C34 C33 112.3(7) . . ?
O12 C34 H34A 109.1 . . ?
O12 C34 H34B 109.1 . . ?
C33 C34 H34A 109.1 . . ?
C33 C34 H34B 109.1 . . ?
H34A C34 H34B 107.9 . . ?
O12 C35 H35A 109.9 . . ?
O12 C35 H35B 109.9 . . ?
O12 C35 C36 109.1(7) . . ?
H35A C35 H35B 108.3 . . ?
C36 C35 H35A 109.9 . . ?
C36 C35 H35B 109.9 . . ?
N4 C36 C35 113.8(7) . . ?
N4 C36 H36A 108.8 . . ?
N4 C36 H36B 108.8 . . ?
C35 C36 H36A 108.8 . . ?
C35 C36 H36B 108.8 . . ?
H36A C36 H36B 107.7 . . ?

loop_
_geom_bond_atom_site_label_1
_geom_bond_atom_site_label_2
_geom_bond_distance
_geom_bond_site_symmetry_2
_geom_bond_publ_flag
Sn1 Sn2 2.9739(8) . ?
Sn1 Sn3 2.9618(8) . ?
Sn1 Sn4 3.0688(7) . ?
Sn1 Sn6 3.0305(8) . ?
Sn1 Fe1 2.9166(11) . ?
Sn2 Sn3 2.9755(8) . ?
Sn2 Sn6 3.0460(9) . ?
Sn2 Sn8 3.0751(8) . ?
Sn2 Fe1 2.9047(11) . ?
Sn3 Sn4 3.0016(7) . ?
Sn3 Sn8 3.0019(8) . ?
Sn3 Fe1 2.8819(10) . ?
Sn4 Sn5 3.0046(7) . ?
Sn4 Sn9 3.0175(7) . ?
Sn4 Fe1 2.6979(11) . ?
Sn5 Sn6 2.9799(9) . ?
Sn5 Fe1 2.6541(11) . ?
Sn5 Fe2 2.6889(5) . ?
Sn6 Sn7 2.9873(8) . ?
Sn6 Fe1 2.7086(11) . ?
Sn7 Sn8 2.9880(7) . ?
Sn7 Fe1 2.6707(11) . ?
Sn7 Fe2 2.6942(5) . ?
Sn8 Sn9 2.9908(7) . ?
Sn8 Fe1 2.7034(12) . ?
Sn9 Fe1 2.6332(11) . ?
Sn9 Fe2 2.6836(4) . ?
Fe1 Fe2 2.4300(9) . ?
Fe2 Sn5 2.6889(5) 3_565 ?
Fe2 Sn7 2.6941(5) 3_565 ?
Fe2 Sn9 2.6836(4) 3_565 ?
Fe2 Fe1 2.4301(9) 3_565 ?
K1 O1 2.812(6) . ?
K1 O2 2.781(6) . ?
K1 O3 2.809(5) . ?
K1 O4 2.850(5) . ?
K1 O5 2.813(5) . ?
K1 O6 2.821(6) . ?
K1 N1 3.007(7) . ?
K1 N2 2.999(8) . ?
K2 O7 2.841(5) . ?
K2 O8 2.805(5) . ?
K2 O9 2.871(6) . ?
K2 O10 2.825(6) . ?
K2 O11 2.803(6) . ?
K2 O12 2.794(5) . ?
K2 N3 3.045(7) . ?
K2 N4 2.992(6) . ?
O1 C2 1.419(13) . ?
O1 C3 1.432(12) . ?
O2 C4 1.409(11) . ?
O2 C5 1.421(12) . ?
O3 C8 1.441(11) . ?
O3 C9 1.404(12) . ?
O4 C10 1.429(10) . ?
O4 C11 1.392(10) . ?
O5 C14 1.418(11) . ?
O5 C15 1.428(10) . ?
O6 C16 1.397(13) . ?
O6 C17 1.424(13) . ?
O7 C20 1.428(11) . ?
O7 C21 1.421(9) . ?
O8 C22 1.436(10) . ?
O8 C23 1.430(10) . ?
O9 C26 1.417(10) . ?
O9 C27 1.426(10) . ?
O10 C28 1.430(11) . ?
O10 C29 1.426(10) . ?
O11 C32 1.430(11) . ?
O11 C33 1.353(12) . ?
O12 C34 1.414(10) . ?
O12 C35 1.400(10) . ?
N1 C1 1.455(12) . ?
N1 C12 1.487(12) . ?
N1 C13 1.469(11) . ?
N2 C6 1.465(14) . ?
N2 C7 1.446(15) . ?
N2 C18 1.505(16) . ?
N3 C19 1.470(10) . ?
N3 C30 1.466(11) . ?
N3 C31 1.459(11) . ?
N4 C24 1.483(10) . ?
N4 C25 1.443(11) . ?
N4 C36 1.473(10) . ?
C1 H1A 0.9700 . ?
C1 H1B 0.9700 . ?
C1 C2 1.489(15) . ?
C2 H2A 0.9700 . ?
C2 H2B 0.9700 . ?
C3 H3A 0.9700 . ?
C3 H3B 0.9700 . ?
C3 C4 1.455(16) . ?
C4 H4A 0.9700 . ?
C4 H4B 0.9700 . ?
C5 H5A 0.9700 . ?
C5 H5B 0.9700 . ?
C5 C6 1.497(17) . ?
C6 H6A 0.9700 . ?
C6 H6B 0.9700 . ?
C7 H7A 0.9700 . ?
C7 H7B 0.9700 . ?
C7 C8 1.505(18) . ?
C8 H8A 0.9700 . ?
C8 H8B 0.9700 . ?
C9 H9A 0.9700 . ?
C9 H9B 0.9700 . ?
C9 C10 1.466(14) . ?
C10 H10A 0.9700 . ?
C10 H10B 0.9700 . ?
C11 H11A 0.9700 . ?
C11 H11B 0.9700 . ?
C11 C12 1.481(14) . ?
C12 H12A 0.9700 . ?
C12 H12B 0.9700 . ?
C13 H13A 0.9700 . ?
C13 H13B 0.9700 . ?
C13 C14 1.495(13) . ?
C14 H14A 0.9700 . ?
C14 H14B 0.9700 . ?
C15 H15A 0.9700 . ?
C15 H15B 0.9700 . ?
C15 C16 1.474(16) . ?
C16 H16A 0.9700 . ?
C16 H16B 0.9700 . ?
C17 H17A 0.9700 . ?
C17 H17B 0.9700 . ?
C17 C18 1.479(19) . ?
C18 H18A 0.9700 . ?
C18 H18B 0.9700 . ?
C19 H19A 0.9700 . ?
C19 H19B 0.9700 . ?
C19 C20 1.514(13) . ?
C20 H20A 0.9700 . ?
C20 H20B 0.9700 . ?
C21 H21A 0.9700 . ?
C21 H21B 0.9700 . ?
C21 C22 1.480(13) . ?
C22 H22A 0.9700 . ?
C22 H22B 0.9700 . ?
C23 H23A 0.9700 . ?
C23 H23B 0.9700 . ?
C23 C24 1.504(12) . ?
C24 H24A 0.9700 . ?
C24 H24B 0.9700 . ?
C25 H25A 0.9700 . ?
C25 H25B 0.9700 . ?
C25 C26 1.504(12) . ?
C26 H26A 0.9700 . ?
C26 H26B 0.9700 . ?
C27 H27A 0.9700 . ?
C27 H27B 0.9700 . ?
C27 C28 1.483(13) . ?
C28 H28A 0.9700 . ?
C28 H28B 0.9700 . ?
C29 H29A 0.9700 . ?
C29 H29B 0.9700 . ?
C29 C30 1.503(13) . ?
C30 H30A 0.9700 . ?
C30 H30B 0.9700 . ?
C31 H31A 0.9700 . ?
C31 H31B 0.9700 . ?
C31 C32 1.503(12) . ?
C32 H32A 0.9700 . ?
C32 H32B 0.9700 . ?
C33 H33A 0.9700 . ?
C33 H33B 0.9700 . ?
C33 C34 1.453(13) . ?
C34 H34A 0.9700 . ?
C34 H34B 0.9700 . ?
C35 H35A 0.9700 . ?
C35 H35B 0.9700 . ?
C35 C36 1.517(12) . ?
C36 H36A 0.9700 . ?
C36 H36B 0.9700 . ?

loop_
_smtbx_masks_void_nr
_smtbx_masks_void_average_x
_smtbx_masks_void_average_y
_smtbx_masks_void_average_z
_smtbx_masks_void_volume
_smtbx_masks_void_count_electrons
_smtbx_masks_void_content
1 0.000 0.000 0.000 24.1 0.6 ?
2 0.500 0.000 0.500 506.2 97.8 ?
3 0.500 0.500 0.000 506.2 97.8 ?
4 0.000 0.500 0.500 24.1 0.6 ?
